data_2008762
loop_
_publ_author_name
'Smith, J. Nicholas B.'
'Rawson, Jeremy M.'
'Davies, John E.'

_publ_section_title
;
 A dithiadiazolylium chloride salt from the reaction of
 4-phenyl-1,2,3,5-dithiadiazolyl with gold(I) chloride
;
_journal_issue 8
_journal_name_full 'Acta Crystallographica Section C'
_journal_page_first 1330
_journal_page_last 1332
_journal_paper_doi 10.1107/S0108270198018022
_journal_volume 55
_journal_year 1999
_chemical_formula_moiety 'C7 H5 N2 S2 1+, Cl 1-, 0.5C H2 Cl2'
_chemical_formula_sum 'C7.5 H6 Cl2 N2 S2'
_chemical_formula_weight 259.17
_chemical_name_common '4-phenyl-1,2,3,5-dithiadiazolylium chloride'
_chemical_name_systematic
;
4-phenyl-1,2,3,5-dithiadiazolylium chloride
;
_space_group_IT_number 15
_symmetry_cell_setting monoclinic
_symmetry_space_group_name_Hall '-C 2yc'
_symmetry_space_group_name_H-M 'C 1 2/c 1'
_atom_type_scat_source IntTabC
_cell_angle_alpha 90.00
_cell_angle_beta 103.53(2)
_cell_angle_gamma 90.00
_cell_formula_units_Z 8
_cell_length_a 25.119(3)
_cell_length_b 11.104(4)
_cell_length_c 7.570(3)
_cell_measurement_reflns_used 25
_cell_measurement_temperature 150
_cell_measurement_theta_max 27.49
_cell_measurement_theta_min 3.10
_cell_volume 2052.8(11)
_computing_cell_refinement 'MSC/AFC Diffractometer Control Software'
_computing_data_collection
;
MSC/AFC Diffractometer Control Software (Molecular Structure
Corporation, 1988)
;
_computing_data_reduction 'TEXSAN PROCESS (Molecular Structure Corporation, 1985)'
_computing_molecular_graphics 'XP (Siemens, 1994)'
_computing_publication_material SHELXL93
_computing_structure_refinement 'SHELXL93 (Sheldrick, 1993)'
_computing_structure_solution 'SHELXS86 (Sheldrick, 1990)'
_diffrn_measurement_device 'Rigaku AFC-7R'
_diffrn_measurement_method \w/2\q
_diffrn_radiation_monochromator graphite
_diffrn_radiation_source 'fine-focus sealed tube'
_diffrn_radiation_type MoK\a
_diffrn_radiation_wavelength 0.71073
_diffrn_reflns_av_R_equivalents 0.080
_diffrn_reflns_limit_h_max 32
_diffrn_reflns_limit_h_min 0
_diffrn_reflns_limit_k_max 14
_diffrn_reflns_limit_k_min 0
_diffrn_reflns_limit_l_max 9
_diffrn_reflns_limit_l_min -9
_diffrn_reflns_number 2411
_diffrn_reflns_theta_max 27.49
_diffrn_reflns_theta_min 3.10
_diffrn_standards_decay_% 1.2
_diffrn_standards_interval_count 200
_diffrn_standards_number 3
_exptl_absorpt_coefficient_mu 0.993
_exptl_absorpt_correction_T_max 0.820
_exptl_absorpt_correction_T_min 0.740
_exptl_absorpt_correction_type '\y scan (Molecular Structure Corporation, 1988)'
_exptl_crystal_colour orange
_exptl_crystal_density_diffrn 1.677
_exptl_crystal_density_method 'not measured'
_exptl_crystal_description block
_exptl_crystal_F_000 1048
_exptl_crystal_size_max 0.2
_exptl_crystal_size_mid 0.2
_exptl_crystal_size_min 0.2
_refine_diff_density_max 0.471
_refine_diff_density_min -0.389
_refine_ls_extinction_coef 0.0001(3)
_refine_ls_extinction_method SHELXL93
_refine_ls_goodness_of_fit_all 1.082
_refine_ls_goodness_of_fit_obs 1.123
_refine_ls_hydrogen_treatment constr
_refine_ls_matrix_type full
_refine_ls_number_parameters 124
_refine_ls_number_reflns 2357
_refine_ls_number_restraints 0
_refine_ls_restrained_S_all 1.087
_refine_ls_restrained_S_obs 1.123
_refine_ls_R_factor_all 0.068
_refine_ls_R_factor_obs 0.044
_refine_ls_shift/esd_max 0.001
_refine_ls_shift/esd_mean 0.000
_refine_ls_structure_factor_coef Fsqd
_refine_ls_weighting_details 'w = 1/[\s^2^(Fo^2^)+(0.0497P)^2^+0.9247P] where P = (Fo^2^+2Fc^2^)/3'
_refine_ls_weighting_scheme calc
_refine_ls_wR_factor_all 0.115
_refine_ls_wR_factor_obs 0.102
_reflns_number_observed 1767
_reflns_number_total 2361
_reflns_observed_criterion I>2\s(I)
_cod_data_source_file cf1280.cif
_cod_data_source_block CF1280
_cod_depositor_comments
;
The following automatic conversions were performed:

'_refine_ls_weighting_scheme' value 'calc w =
1/[\s^2^(Fo^2^)+(0.0497P)^2^+0.9247P] where P = (Fo^2^+2Fc^2^)/3' was
changed to 'calc'. New tag '_refine_ls_weighting_details' was
created. The value of the new tag was set to 'w =
1/[\s^2^(Fo^2^)+(0.0497P)^2^+0.9247P] where P = (Fo^2^+2Fc^2^)/3'.

Automatic conversion script
Id: cif_fix_values 3143 2015-03-26 13:38:13Z robertas 
;
_cod_original_sg_symbol_H-M 'C 2/c'
_cod_database_code 2008762

loop_
_symmetry_equiv_pos_as_xyz
'x, y, z'
'-x, y, -z+1/2'
'x+1/2, y+1/2, z'
'-x+1/2, y+1/2, -z+1/2'
'-x, -y, -z'
'x, -y, z-1/2'
'-x+1/2, -y+1/2, -z'
'x+1/2, -y+1/2, z-1/2'

loop_
_atom_site_aniso_label
_atom_site_aniso_U_11
_atom_site_aniso_U_22
_atom_site_aniso_U_33
_atom_site_aniso_U_12
_atom_site_aniso_U_13
_atom_site_aniso_U_23
S1 0.0221(4) 0.0265(4) 0.0371(4) 0.0029(3) 0.0037(3) -0.0001(3)
C1 0.0216(14) 0.027(2) 0.0232(14) 0.0010(12) 0.0037(11) -0.0057(12)
N1 0.0229(12) 0.043(2) 0.0326(14) 0.0014(12) 0.0032(11) 0.0066(13)
S2 0.0225(4) 0.0395(5) 0.0350(4) -0.0009(3) 0.0064(3) 0.0045(4)
N2 0.0222(12) 0.0268(14) 0.0366(15) 0.0025(11) 0.0052(11) 0.0008(12)
C2 0.029(2) 0.031(2) 0.033(2) -0.0015(13) 0.0045(13) 0.0013(14)
Cl2 0.0232(4) 0.0290(4) 0.0393(4) 0.0012(3) 0.0060(3) -0.0029(3)
C3 0.028(2) 0.038(2) 0.042(2) -0.0049(15) 0.0091(14) 0.001(2)
C4 0.0217(14) 0.043(2) 0.034(2) -0.0003(14) 0.0044(13) -0.008(2)
C5 0.028(2) 0.035(2) 0.032(2) 0.0055(13) 0.0018(13) 0.0030(14)
C6 0.0267(14) 0.031(2) 0.032(2) 0.0003(13) 0.0067(12) 0.0029(14)
C7 0.0228(14) 0.026(2) 0.0259(15) 0.0016(12) 0.0055(11) -0.0054(13)
C9 0.036(2) 0.026(2) 0.038(3) 0.000 0.015(2) 0.000
Cl1 0.0368(4) 0.0477(5) 0.0405(5) 0.0093(4) 0.0134(4) 0.0075(4)

loop_
_atom_site_label
_atom_site_fract_x
_atom_site_fract_y
_atom_site_fract_z
_atom_site_U_iso_or_equiv
_atom_site_thermal_displace_type
_atom_site_calc_flag
_atom_site_refinement_flags
_atom_site_occupancy
_atom_site_disorder_group
_atom_site_type_symbol
S1 0.43293(3) 0.09227(7) 0.05106(11) 0.0291(2) Uani d . 1 . S
C1 0.27914(11) 0.1498(3) -0.1565(4) 0.0241(6) Uani d . 1 . C
N1 0.36590(11) 0.2282(3) -0.1993(4) 0.0334(6) Uani d . 1 . N
S2 0.43124(3) 0.22113(8) -0.13695(11) 0.0324(2) Uani d . 1 . S
N2 0.36852(10) 0.0786(2) 0.0161(4) 0.0288(6) Uani d . 1 . N
C2 0.25144(12) 0.0605(3) -0.0848(4) 0.0311(7) Uani d . 1 . C
H2B 0.27092(12) 0.0017(3) -0.0087(4) 0.037 Uiso calc R 1 . H
Cl2 0.54541(3) 0.16806(7) 0.04159(11) 0.0307(2) Uani d . 1 . Cl
C3 0.19466(13) 0.0595(3) -0.1275(5) 0.0359(8) Uani d . 1 . C
H3A 0.17600(13) -0.0001(3) -0.0801(5) 0.043 Uiso calc R 1 . H
C4 0.16585(13) 0.1468(3) -0.2399(4) 0.0333(7) Uani d . 1 . C
H4A 0.12778(13) 0.1456(3) -0.2682(4) 0.040 Uiso calc R 1 . H
C5 0.19299(13) 0.2361(3) -0.3109(5) 0.0323(7) Uani d . 1 . C
H5A 0.17325(13) 0.2950(3) -0.3860(5) 0.039 Uiso calc R 1 . H
C6 0.24967(13) 0.2375(3) -0.2701(4) 0.0301(7) Uani d . 1 . C
H6A 0.26806(13) 0.2971(3) -0.3185(4) 0.036 Uiso calc R 1 . H
C7 0.33929(11) 0.1525(3) -0.1128(4) 0.0249(6) Uani d . 1 . C
C9 0.5000 0.4239(4) 0.2500 0.0323(10) Uani d S 1 . C
H9A 0.4855 0.3727(4) 0.3334 0.039 Uiso calc R 1 . H
Cl1 0.44654(3) 0.51370(9) 0.12338(12) 0.0410(2) Uani d . 1 . Cl

loop_
_geom_angle_atom_site_label_1
_geom_angle_atom_site_label_2
_geom_angle_atom_site_label_3
_geom_angle_site_symmetry_1
_geom_angle_site_symmetry_3
_geom_angle
_geom_angle_publ_flag
N2 S1 S2 . . 95.65(11) yes
C2 C1 C6 . . 119.8(3) no
C2 C1 C7 . . 120.6(3) no
C6 C1 C7 . . 119.6(3) no
C7 N1 S2 . . 114.9(2) yes
N1 S2 S1 . . 95.40(11) yes
C7 N2 S1 . . 115.0(2) yes
C3 C2 C1 . . 119.7(3) no
C4 C3 C2 . . 120.1(3) no
C3 C4 C5 . . 120.6(3) no
C4 C5 C6 . . 119.8(3) no
C5 C6 C1 . . 120.0(3) no
N1 C7 N2 . . 119.1(3) yes
N1 C7 C1 . . 120.6(3) yes
N2 C7 C1 . . 120.4(3) yes
H9A C9 Cl1 . . 109.12(7) no
H9A C9 Cl1 . 2_655 109.12(7) no
Cl1 C9 Cl1 . 2_655 111.2(3) no
H9A C9 Cl2 . . 91.61(5) no
Cl1 C9 Cl2 2_655 2_655 119.45(9) no
Cl1 C9 Cl2 . 2_655 114.15(8) no

loop_
_geom_bond_atom_site_label_1
_geom_bond_atom_site_label_2
_geom_bond_site_symmetry_2
_geom_bond_distance
_geom_bond_publ_flag
S1 N2 . 1.585(2) yes
S1 S2 . 2.0115(13) yes
C1 C2 . 1.392(4) no
C1 C6 . 1.393(4) no
C1 C7 . 1.470(4) no
N1 C7 . 1.337(4) yes
N1 S2 . 1.600(3) yes
N2 C7 . 1.353(4) yes
C2 C3 . 1.387(4) no
C3 C4 . 1.379(5) no
C4 C5 . 1.381(5) no
C5 C6 . 1.385(4) no
C9 H9A . 0.98 no
C9 Cl1 . 1.765(3) no
C9 Cl1 2_655 1.765(3) no
C9 Cl2 2_655 3.564(4) no
